data_1552233
loop_
_publ_author_name
'Radtke, Julian'
'Schickedanz, Kai'
'Bamberg, Marcel'
'Menduti, Luigi'
'Schollmeyer, Dieter'
'Bolte, Michael'
'Lerner, Hans-Wolfram'
'Wagner, Matthias'

_publ_section_title
;
 Selective access to either a doubly boron-doped tetrabenzopentacene or an
 oxadiborepin from the same precursor
;
_journal_name_full 'Chemical Science'
_journal_paper_doi 10.1039/C9SC03115D
_journal_year 2019
_chemical_formula_moiety 'C32 H18 B2 O'
_chemical_formula_sum 'C32 H18 B2 O'
_chemical_formula_weight 440.08
_space_group_crystal_system monoclinic
_space_group_IT_number 14
_space_group_name_Hall '-P 2ybc'
_space_group_name_H-M_alt 'P 1 21/c 1'
_symmetry_space_group_name_Hall '-P 2ybc'
_symmetry_space_group_name_H-M 'P 1 21/c 1'
_atom_sites_solution_hydrogens geom
_audit_creation_method SHELXL-2016/6
_audit_update_record
;
2019-06-11 deposited with the CCDC.    2019-08-15 downloaded from the CCDC.
;
_cell_angle_alpha 90
_cell_angle_beta 93.020(12)
_cell_angle_gamma 90
_cell_formula_units_Z 4
_cell_length_a 3.8376(6)
_cell_length_b 13.5325(14)
_cell_length_c 38.521(6)
_cell_measurement_reflns_used 7919
_cell_measurement_temperature 173(2)
_cell_measurement_theta_max 63.84
_cell_measurement_theta_min 2.30
_cell_volume 1997.7(5)
_computing_cell_refinement 'X-Area (Stoe & Cie, 2001)'
_computing_data_collection 'X-Area (Stoe & Cie, 2001)'
_computing_data_reduction 'X-Area (Stoe & Cie, 2001)'
_computing_molecular_graphics 'XP in SHELXTL-Plus (Sheldrick, 2008)'
_computing_structure_refinement 'SHELXL-2016/6 (Sheldrick, 2016)'
_diffrn_ambient_temperature 173(2)
_diffrn_measured_fraction_theta_full 0.992
_diffrn_measured_fraction_theta_max 0.992
_diffrn_measurement_device_type 'STOE IPDS II two-circle-diffractometer'
_diffrn_measurement_method \w
_diffrn_radiation_type CuK\a
_diffrn_radiation_wavelength 1.54186
_diffrn_reflns_av_R_equivalents 0.1008
_diffrn_reflns_av_unetI/netI 0.0986
_diffrn_reflns_Laue_measured_fraction_full 0.992
_diffrn_reflns_Laue_measured_fraction_max 0.992
_diffrn_reflns_limit_h_max 4
_diffrn_reflns_limit_h_min -4
_diffrn_reflns_limit_k_max 16
_diffrn_reflns_limit_k_min -15
_diffrn_reflns_limit_l_max 45
_diffrn_reflns_limit_l_min -45
_diffrn_reflns_number 10326
_diffrn_reflns_point_group_measured_fraction_full 0.992
_diffrn_reflns_point_group_measured_fraction_max 0.992
_diffrn_reflns_theta_full 66.603
_diffrn_reflns_theta_max 66.603
_diffrn_reflns_theta_min 2.297
_diffrn_source 'Incoatec I\mS microfocus X-ray source'
_exptl_absorpt_coefficient_mu 0.656
_exptl_absorpt_correction_T_max 1.000
_exptl_absorpt_correction_T_min 0.063
_exptl_absorpt_correction_type multi-scan
_exptl_absorpt_process_details 'X-Area (Stoe & Cie, 2001)'
_exptl_crystal_colour 'light brown'
_exptl_crystal_density_diffrn 1.463
_exptl_crystal_description needle
_exptl_crystal_F_000 912
_exptl_crystal_size_max 0.350
_exptl_crystal_size_mid 0.040
_exptl_crystal_size_min 0.020
_refine_diff_density_max 0.396
_refine_diff_density_min -0.428
_refine_diff_density_rms 0.114
_refine_ls_extinction_coef 0.0034(4)
_refine_ls_extinction_expression Fc^*^=kFc[1+0.001xFc^2^\l^3^/sin(2\q)]^-1/4^
_refine_ls_extinction_method 'SHELXL-2016/6 (Sheldrick 2016)'
_refine_ls_goodness_of_fit_ref 1.780
_refine_ls_hydrogen_treatment constr
_refine_ls_matrix_type full
_refine_ls_number_parameters 318
_refine_ls_number_reflns 3544
_refine_ls_number_restraints 0
_refine_ls_restrained_S_all 1.780
_refine_ls_R_factor_all 0.2342
_refine_ls_R_factor_gt 0.1307
_refine_ls_shift/su_max 0.000
_refine_ls_shift/su_mean 0.000
_refine_ls_structure_factor_coef Fsqd
_refine_ls_weighting_details 'w=1/[\s^2^(Fo^2^)+(0.0010P)^2^+3.0000P] where P=(Fo^2^+2Fc^2^)/3'
_refine_ls_weighting_scheme calc
_refine_ls_wR_factor_gt 0.2252
_refine_ls_wR_factor_ref 0.2720
_reflns_Friedel_coverage 0.000
_reflns_number_gt 1714
_reflns_number_total 3544
_reflns_threshold_expression 'I > 2\s(I)'
_cod_data_source_file c9sc03115d2.cif
_cod_data_source_block wa2725
_cod_database_code 1552233
_shelx_shelxl_version_number 2016/6
_shelx_space_group_comment
; 
The symmetry employed for this shelxl refinement is uniquely defined 
by the following loop, which should always be used as a source of 
symmetry information in preference to the above space-group names. 
They are only intended as comments. 
;
_shelx_estimated_absorpt_t_min 0.803
_shelx_estimated_absorpt_t_max 0.987

loop_
_space_group_symop_operation_xyz
'x, y, z'
'-x, y+1/2, -z+1/2'
'-x, -y, -z'
'x, -y-1/2, z-1/2'

loop_
_atom_site_label
_atom_site_type_symbol
_atom_site_fract_x
_atom_site_fract_y
_atom_site_fract_z
_atom_site_U_iso_or_equiv
_atom_site_adp_type
_atom_site_occupancy
_atom_site_site_symmetry_order
_atom_site_calc_flag
_atom_site_refinement_flags_posn
_atom_site_refinement_flags_adp
O1 O 0.630(2) 0.5022(6) 0.39001(16) 0.063(2) Uani 1 1 d . .
B2 B 0.669(4) 0.4007(11) 0.3906(3) 0.057(3) Uani 1 1 d . .
B1 B 0.450(4) 0.5703(10) 0.3675(3) 0.059(4) Uani 1 1 d . .
C21 C 0.373(3) 0.6681(8) 0.3810(2) 0.061(3) Uani 1 1 d . .
C22 C 0.234(3) 0.7429(8) 0.3581(2) 0.062(3) Uani 1 1 d . .
C23 C 0.224(3) 0.7246(9) 0.3212(3) 0.070(4) Uani 1 1 d . .
C24 C 0.076(3) 0.7986(10) 0.3000(3) 0.078(4) Uani 1 1 d . .
H4 H 0.057289 0.787761 0.275590 0.093 Uiso 1 1 calc R U
C25 C -0.046(4) 0.8871(10) 0.3127(3) 0.080(4) Uani 1 1 d . .
H5 H -0.141642 0.935132 0.296953 0.096 Uiso 1 1 calc R U
C26 C -0.031(3) 0.9069(9) 0.3484(3) 0.077(4) Uani 1 1 d . .
H6 H -0.113306 0.967424 0.357441 0.092 Uiso 1 1 calc R U
C27 C 0.115(3) 0.8311(9) 0.3706(3) 0.068(3) Uani 1 1 d . .
C28 C 0.143(3) 0.8530(10) 0.4074(3) 0.076(4) Uani 1 1 d . .
H8 H 0.059479 0.913560 0.416261 0.092 Uiso 1 1 calc R U
C29 C 0.295(4) 0.7826(8) 0.4291(3) 0.072(4) Uani 1 1 d . .
H9 H 0.329910 0.797219 0.453138 0.087 Uiso 1 1 calc R U
C30 C 0.399(3) 0.6903(8) 0.4170(2) 0.062(3) Uani 1 1 d . .
H10 H 0.487305 0.642081 0.433096 0.075 Uiso 1 1 calc R U
C1 C 0.403(3) 0.5468(8) 0.3277(2) 0.054(3) Uani 1 1 d . .
C2 C 0.454(3) 0.4547(9) 0.3127(2) 0.060(3) Uani 1 1 d . .
C3 C 0.533(3) 0.4524(9) 0.2764(2) 0.071(4) Uani 1 1 d . .
H13 H 0.587825 0.391721 0.265518 0.085 Uiso 1 1 calc R U
C4 C 0.528(4) 0.5396(10) 0.2578(3) 0.083(4) Uani 1 1 d . .
H14 H 0.607113 0.539226 0.234829 0.100 Uiso 1 1 calc R U
C5 C 0.410(4) 0.6286(10) 0.2715(3) 0.080(4) Uani 1 1 d . .
H15 H 0.376400 0.685350 0.257172 0.096 Uiso 1 1 calc R U
C6 C 0.342(4) 0.6315(9) 0.3073(2) 0.072(4) Uani 1 1 d . .
C11 C 0.528(3) 0.3292(9) 0.3638(2) 0.059(3) Uani 1 1 d . .
C12 C 0.412(3) 0.3564(9) 0.3282(2) 0.063(3) Uani 1 1 d . .
C13 C 0.250(3) 0.2841(8) 0.3077(2) 0.060(3) Uani 1 1 d . .
H23 H 0.162969 0.301669 0.285035 0.072 Uiso 1 1 calc R U
C14 C 0.208(3) 0.1890(9) 0.3184(2) 0.068(3) Uani 1 1 d . .
H24 H 0.088527 0.142664 0.303578 0.082 Uiso 1 1 calc R U
C15 C 0.345(3) 0.1596(9) 0.3517(2) 0.067(3) Uani 1 1 d . .
H25 H 0.331133 0.092680 0.358951 0.081 Uiso 1 1 calc R U
C16 C 0.501(3) 0.2309(9) 0.3738(2) 0.065(3) Uani 1 1 d . .
C31 C 0.843(3) 0.3600(8) 0.4253(2) 0.054(3) Uani 1 1 d . .
C32 C 0.810(3) 0.2598(8) 0.4331(2) 0.063(3) Uani 1 1 d . .
C33 C 0.628(3) 0.1959(9) 0.4094(2) 0.060(3) Uani 1 1 d . .
C34 C 0.580(3) 0.0982(9) 0.4193(3) 0.069(3) Uani 1 1 d . .
H34 H 0.466828 0.053818 0.403256 0.083 Uiso 1 1 calc R U
C35 C 0.697(3) 0.0629(9) 0.4526(3) 0.070(4) Uani 1 1 d . .
H35 H 0.653821 -0.003445 0.459277 0.084 Uiso 1 1 calc R U
C36 C 0.869(3) 0.1257(9) 0.4747(3) 0.065(3) Uani 1 1 d . .
H36 H 0.950562 0.101458 0.496862 0.078 Uiso 1 1 calc R U
C37 C 0.934(3) 0.2231(9) 0.4668(2) 0.067(3) Uani 1 1 d . .
C38 C 1.106(3) 0.2903(9) 0.4893(2) 0.064(3) Uani 1 1 d . .
H38 H 1.196189 0.266942 0.511199 0.076 Uiso 1 1 calc R U
C39 C 1.151(3) 0.3856(9) 0.4816(2) 0.065(3) Uani 1 1 d . .
H39 H 1.278403 0.427614 0.497398 0.078 Uiso 1 1 calc R U
C40 C 1.004(3) 0.4244(9) 0.4491(2) 0.071(4) Uani 1 1 d . .
H40 H 1.018077 0.493014 0.444068 0.085 Uiso 1 1 calc R U

loop_
_atom_site_aniso_label
_atom_site_aniso_U_11
_atom_site_aniso_U_22
_atom_site_aniso_U_33
_atom_site_aniso_U_23
_atom_site_aniso_U_13
_atom_site_aniso_U_12
O1 0.072(5) 0.075(5) 0.043(4) 0.002(4) -0.002(4) -0.002(5)
B2 0.059(8) 0.064(9) 0.048(6) 0.005(6) 0.006(6) -0.012(7)
B1 0.070(9) 0.066(9) 0.043(6) 0.014(6) 0.005(6) 0.003(8)
C21 0.075(8) 0.063(8) 0.045(5) -0.001(5) -0.002(5) -0.002(7)
C22 0.074(8) 0.068(8) 0.045(5) 0.009(5) -0.002(5) 0.006(7)
C23 0.079(9) 0.081(9) 0.050(6) 0.005(6) 0.002(6) 0.013(8)
C24 0.075(9) 0.091(10) 0.065(7) 0.019(7) -0.012(7) 0.001(9)
C25 0.075(9) 0.097(11) 0.066(7) 0.021(7) -0.013(7) -0.010(9)
C26 0.075(9) 0.081(9) 0.072(7) 0.012(7) -0.004(7) 0.001(8)
C27 0.071(8) 0.071(8) 0.060(7) 0.003(6) 0.002(6) 0.010(7)
C28 0.081(9) 0.085(10) 0.064(7) 0.000(7) 0.011(7) 0.004(9)
C29 0.100(11) 0.067(8) 0.051(6) -0.005(6) 0.008(6) 0.020(8)
C30 0.076(8) 0.070(8) 0.041(5) -0.001(5) -0.002(5) -0.002(7)
C1 0.066(7) 0.058(7) 0.040(5) 0.010(5) 0.002(5) -0.009(6)
C2 0.075(8) 0.072(8) 0.034(5) 0.004(5) 0.006(5) 0.002(7)
C3 0.089(10) 0.096(9) 0.028(4) 0.007(5) 0.007(5) 0.004(9)
C4 0.107(12) 0.103(10) 0.039(6) 0.002(6) 0.002(6) -0.002(10)
C5 0.110(12) 0.090(10) 0.041(5) 0.013(6) 0.003(7) 0.005(9)
C6 0.093(10) 0.089(10) 0.035(5) 0.004(5) 0.003(6) -0.006(8)
C11 0.070(8) 0.074(8) 0.034(5) -0.005(5) 0.000(5) -0.004(7)
C12 0.074(8) 0.078(9) 0.037(5) 0.002(5) 0.003(5) -0.009(7)
C13 0.065(7) 0.070(8) 0.045(5) -0.002(5) 0.006(5) -0.001(7)
C14 0.078(9) 0.087(9) 0.040(5) -0.011(6) -0.004(5) 0.010(8)
C15 0.078(9) 0.072(8) 0.052(6) -0.001(6) 0.004(6) -0.006(7)
C16 0.072(8) 0.086(9) 0.036(5) -0.005(5) 0.000(5) -0.005(8)
C31 0.058(7) 0.067(8) 0.038(5) -0.003(5) 0.002(5) 0.000(6)
C32 0.085(9) 0.065(8) 0.039(5) -0.002(5) 0.000(6) 0.006(7)
C33 0.067(7) 0.072(8) 0.043(5) 0.005(5) 0.012(5) -0.003(7)
C34 0.075(9) 0.085(9) 0.049(6) 0.003(6) 0.014(6) -0.001(8)
C35 0.076(9) 0.077(9) 0.057(6) 0.010(6) 0.007(6) -0.003(8)
C36 0.068(8) 0.078(9) 0.050(6) 0.004(6) 0.011(6) -0.006(7)
C37 0.079(9) 0.081(9) 0.040(5) 0.002(5) 0.002(6) 0.004(8)
C38 0.073(8) 0.075(8) 0.043(5) 0.002(5) 0.006(6) -0.001(7)
C39 0.075(8) 0.081(9) 0.037(5) 0.002(5) -0.006(5) 0.013(7)
C40 0.085(9) 0.079(9) 0.048(5) -0.005(6) -0.001(6) -0.009(8)

loop_
_atom_type_symbol
_atom_type_description
_atom_type_scat_dispersion_real
_atom_type_scat_dispersion_imag
_atom_type_scat_source
C C 0.0181 0.0091 'International Tables Vol C Tables 4.2.6.8 and 6.1.1.4'
H H 0.0000 0.0000 'International Tables Vol C Tables 4.2.6.8 and 6.1.1.4'
B B 0.0090 0.0039 'International Tables Vol C Tables 4.2.6.8 and 6.1.1.4'
O O 0.0492 0.0322 'International Tables Vol C Tables 4.2.6.8 and 6.1.1.4'

loop_
_geom_angle_atom_site_label_1
_geom_angle_atom_site_label_2
_geom_angle_atom_site_label_3
_geom_angle
B1 O1 B2 134.8(10)
O1 B2 C31 113.9(10)
O1 B2 C11 126.6(11)
C31 B2 C11 119.1(11)
O1 B1 C1 119.6(11)
O1 B1 C21 118.3(10)
C1 B1 C21 121.2(10)
C30 C21 C22 117.3(10)
C30 C21 B1 122.4(10)
C22 C21 B1 120.0(9)
C21 C22 C23 118.5(11)
C21 C22 C27 121.4(10)
C23 C22 C27 120.0(11)
C24 C23 C22 116.3(11)
C24 C23 C6 122.2(11)
C22 C23 C6 121.4(10)
C23 C24 C25 123.3(12)
C23 C24 H4 118.4
C25 C24 H4 118.4
C26 C25 C24 121.1(12)
C26 C25 H5 119.4
C24 C25 H5 119.4
C25 C26 C27 116.3(12)
C25 C26 H6 121.8
C27 C26 H6 121.8
C28 C27 C26 116.4(11)
C28 C27 C22 120.7(11)
C26 C27 C22 122.9(10)
C29 C28 C27 117.4(12)
C29 C28 H8 121.3
C27 C28 H8 121.3
C28 C29 C30 122.4(10)
C28 C29 H9 118.8
C30 C29 H9 118.8
C21 C30 C29 120.5(10)
C21 C30 H10 119.7
C29 C30 H10 119.7
C2 C1 C6 121.5(9)
C2 C1 B1 125.1(10)
C6 C1 B1 113.0(10)
C1 C2 C3 117.5(10)
C1 C2 C12 128.4(9)
C3 C2 C12 113.9(10)
C4 C3 C2 119.0(11)
C4 C3 H13 120.5
C2 C3 H13 120.5
C3 C4 C5 122.4(10)
C3 C4 H14 118.8
C5 C4 H14 118.8
C4 C5 C6 118.0(11)
C4 C5 H15 121.0
C6 C5 H15 121.0
C5 C6 C1 119.3(12)
C5 C6 C23 117.4(11)
C1 C6 C23 123.2(9)
C12 C11 C16 118.5(10)
C12 C11 B2 124.4(11)
C16 C11 B2 117.1(10)
C11 C12 C13 117.4(11)
C11 C12 C2 124.9(10)
C13 C12 C2 117.6(9)
C14 C13 C12 123.5(10)
C14 C13 H23 118.2
C12 C13 H23 118.2
C13 C14 C15 119.6(11)
C13 C14 H24 120.2
C15 C14 H24 120.2
C14 C15 C16 118.9(11)
C14 C15 H25 120.5
C16 C15 H25 120.5
C15 C16 C11 121.7(10)
C15 C16 C33 116.4(11)
C11 C16 C33 121.9(10)
C40 C31 C32 120.9(10)
C40 C31 B2 119.9(11)
C32 C31 B2 119.0(10)
C31 C32 C37 119.7(11)
C31 C32 C33 120.4(10)
C37 C32 C33 119.7(11)
C34 C33 C32 118.4(10)
C34 C33 C16 120.3(11)
C32 C33 C16 121.2(11)
C33 C34 C35 121.7(12)
C33 C34 H34 119.1
C35 C34 H34 119.1
C36 C35 C34 118.6(12)
C36 C35 H35 120.7
C34 C35 H35 120.7
C35 C36 C37 123.2(11)
C35 C36 H36 118.4
C37 C36 H36 118.4
C38 C37 C32 117.1(11)
C38 C37 C36 124.6(10)
C32 C37 C36 118.3(11)
C39 C38 C37 123.5(11)
C39 C38 H38 118.2
C37 C38 H38 118.2
C38 C39 C40 119.6(11)
C38 C39 H39 120.2
C40 C39 H39 120.2
C31 C40 C39 118.9(11)
C31 C40 H40 120.5
C39 C40 H40 120.5

loop_
_geom_bond_atom_site_label_1
_geom_bond_atom_site_label_2
_geom_bond_distance
O1 B1 1.418(13)
O1 B2 1.382(14)
B2 C31 1.564(14)
B2 C11 1.496(15)
B1 C1 1.567(13)
B1 C21 1.458(16)
C21 C30 1.418(12)
C21 C22 1.426(13)
C22 C23 1.443(13)
C22 C27 1.373(14)
C23 C24 1.395(15)
C23 C6 1.451(15)
C24 C25 1.385(16)
C24 H4 0.9500
C25 C26 1.399(15)
C25 H5 0.9500
C26 C27 1.430(14)
C26 H6 0.9500
C27 C28 1.448(14)
C28 C29 1.376(14)
C28 H8 0.9500
C29 C30 1.398(13)
C29 H9 0.9500
C30 H10 0.9500
C1 C2 1.392(14)
C1 C6 1.403(13)
C2 C3 1.448(11)
C2 C12 1.470(14)
C3 C4 1.381(14)
C3 H13 0.9500
C4 C5 1.398(15)
C4 H14 0.9500
C5 C6 1.418(13)
C5 H15 0.9500
C11 C12 1.464(12)
C11 C16 1.391(14)
C12 C13 1.384(14)
C13 C14 1.362(14)
C13 H23 0.9500
C14 C15 1.419(13)
C14 H24 0.9500
C15 C16 1.400(14)
C15 H25 0.9500
C16 C33 1.508(13)
C31 C40 1.385(13)
C31 C32 1.395(13)
C32 C37 1.447(13)
C32 C33 1.412(15)
C33 C34 1.390(14)
C34 C35 1.421(13)
C34 H34 0.9500
C35 C36 1.351(15)
C35 H35 0.9500
C36 C37 1.380(14)
C36 H36 0.9500
C37 C38 1.398(15)
C38 C39 1.337(14)
C38 H38 0.9500
C39 C40 1.444(13)
C39 H39 0.9500
C40 H40 0.9500

loop_
_geom_torsion_atom_site_label_1
_geom_torsion_atom_site_label_2
_geom_torsion_atom_site_label_3
_geom_torsion_atom_site_label_4
_geom_torsion
B1 O1 B2 C31 -169.4(11)
B1 O1 B2 C11 3(2)
B2 O1 B1 C1 -31.3(19)
B2 O1 B1 C21 159.9(13)
O1 B1 C21 C30 -14.3(19)
C1 B1 C21 C30 177.1(11)
O1 B1 C21 C22 171.8(12)
C1 B1 C21 C22 3(2)
C30 C21 C22 C23 176.3(12)
B1 C21 C22 C23 -9.5(19)
C30 C21 C22 C27 -3.0(19)
B1 C21 C22 C27 171.2(14)
C21 C22 C23 C24 177.9(12)
C27 C22 C23 C24 -3(2)
C21 C22 C23 C6 2(2)
C27 C22 C23 C6 -178.8(13)
C22 C23 C24 C25 2(2)
C6 C23 C24 C25 178.4(13)
C23 C24 C25 C26 -1(2)
C24 C25 C26 C27 0(2)
C25 C26 C27 C28 177.8(12)
C25 C26 C27 C22 0(2)
C21 C22 C27 C28 3(2)
C23 C22 C27 C28 -176.2(12)
C21 C22 C27 C26 -178.8(13)
C23 C22 C27 C26 2(2)
C26 C27 C28 C29 -177.7(13)
C22 C27 C28 C29 1(2)
C27 C28 C29 C30 -4(2)
C22 C21 C30 C29 -0.7(18)
B1 C21 C30 C29 -174.7(13)
C28 C29 C30 C21 4(2)
O1 B1 C1 C2 14.8(19)
C21 B1 C1 C2 -176.8(13)
O1 B1 C1 C6 -157.8(12)
C21 B1 C1 C6 10.6(18)
C6 C1 C2 C3 15.6(18)
B1 C1 C2 C3 -156.4(11)
C6 C1 C2 C12 -159.1(13)
B1 C1 C2 C12 29(2)
C1 C2 C3 C4 -4.8(18)
C12 C2 C3 C4 170.6(12)
C2 C3 C4 C5 -8(2)
C3 C4 C5 C6 9(2)
C4 C5 C6 C1 1(2)
C4 C5 C6 C23 179.2(13)
C2 C1 C6 C5 -14.1(19)
B1 C1 C6 C5 158.8(11)
C2 C1 C6 C23 168.3(13)
B1 C1 C6 C23 -18.8(18)
C24 C23 C6 C5 20(2)
C22 C23 C6 C5 -163.9(12)
C24 C23 C6 C1 -162.1(13)
C22 C23 C6 C1 14(2)
O1 B2 C11 C12 19(2)
C31 B2 C11 C12 -169.4(11)
O1 B2 C11 C16 -160.5(12)
C31 B2 C11 C16 11.5(17)
C16 C11 C12 C13 6.4(17)
B2 C11 C12 C13 -172.6(12)
C16 C11 C12 C2 -173.9(12)
B2 C11 C12 C2 7(2)
C1 C2 C12 C11 -42(2)
C3 C2 C12 C11 143.0(11)
C1 C2 C12 C13 137.4(14)
C3 C2 C12 C13 -37.4(16)
C11 C12 C13 C14 -3.3(18)
C2 C12 C13 C14 177.1(12)
C12 C13 C14 C15 -2.0(19)
C13 C14 C15 C16 4.0(19)
C14 C15 C16 C11 -0.6(19)
C14 C15 C16 C33 177.6(11)
C12 C11 C16 C15 -4.6(18)
B2 C11 C16 C15 174.6(13)
C12 C11 C16 C33 177.2(11)
B2 C11 C16 C33 -3.6(18)
O1 B2 C31 C40 -13.0(17)
C11 B2 C31 C40 174.0(12)
O1 B2 C31 C32 162.3(10)
C11 B2 C31 C32 -10.7(17)
C40 C31 C32 C37 2.3(18)
B2 C31 C32 C37 -172.9(11)
C40 C31 C32 C33 176.5(12)
B2 C31 C32 C33 1.3(17)
C31 C32 C33 C34 -175.5(12)
C37 C32 C33 C34 -1.2(17)
C31 C32 C33 C16 6.9(17)
C37 C32 C33 C16 -178.9(12)
C15 C16 C33 C34 -1.8(18)
C11 C16 C33 C34 176.5(11)
C15 C16 C33 C32 175.8(12)
C11 C16 C33 C32 -5.9(19)
C32 C33 C34 C35 2.5(18)
C16 C33 C34 C35 -179.9(11)
C33 C34 C35 C36 -2.5(19)
C34 C35 C36 C37 1.2(19)
C31 C32 C37 C38 -4.6(18)
C33 C32 C37 C38 -178.9(12)
C31 C32 C37 C36 174.3(11)
C33 C32 C37 C36 0.0(18)
C35 C36 C37 C38 178.8(13)
C35 C36 C37 C32 0.0(19)
C32 C37 C38 C39 2.1(19)
C36 C37 C38 C39 -176.7(13)
C37 C38 C39 C40 3(2)
C32 C31 C40 C39 2.5(18)
B2 C31 C40 C39 177.6(10)
C38 C39 C40 C31 -5.0(19)
